data_2205892
loop_
_publ_author_name
'Williamson, Craig'
'Storey, John M. D.'
'Harrison, William T. A.'

_publ_section_title
;
 Ethyl (<i>E</i>)-4-(2-formylphenoxy)but-2-enoate
;
_journal_issue 6
_journal_name_full 'Acta Crystallographica Section E'
_journal_page_first o1566
_journal_page_last o1568
_journal_paper_doi 10.1107/S1600536805013164
_journal_volume 61
_journal_year 2005
_chemical_formula_iupac 'C13 H14 O4'
_chemical_formula_moiety 'C13 H14 O4'
_chemical_formula_sum 'C13 H14 O4'
_chemical_formula_weight 234.24
_chemical_name_systematic
;
Ethyl (E)-4-(2-formylphenoxy)but-2-enoate
;
_space_group_IT_number 14
_symmetry_cell_setting monoclinic
_symmetry_space_group_name_Hall '-P 2ybc'
_symmetry_space_group_name_H-M 'P 1 21/c 1'
_atom_sites_solution_hydrogens geom
_atom_sites_solution_primary direct
_atom_sites_solution_secondary difmap
_audit_creation_method SHELXL97
_cell_angle_alpha 90.00
_cell_angle_beta 102.164(3)
_cell_angle_gamma 90.00
_cell_formula_units_Z 4
_cell_length_a 10.6759(6)
_cell_length_b 6.9487(4)
_cell_length_c 16.4346(6)
_cell_measurement_reflns_used 2702
_cell_measurement_temperature 120(2)
_cell_measurement_theta_max 27.48
_cell_measurement_theta_min 2.91
_cell_volume 1191.81(11)
_computing_cell_refinement 'SCALEPACK (Otwinowski & Minor 1997)'
_computing_data_collection 'COLLECT (Nonius, 1998)'
_computing_data_reduction 'DENZO (Otwinowski & Minor 1997) and SCALEPACK'
_computing_molecular_graphics 'ORTEP-3 (Farrugia, 1997)'
_computing_publication_material SHELXL97
_computing_structure_refinement 'SHELXL97 (Sheldrick, 1997)'
_computing_structure_solution 'SHELXS97 (Sheldrick, 1997)'
_diffrn_ambient_temperature 120(2)
_diffrn_measured_fraction_theta_full 0.993
_diffrn_measured_fraction_theta_max 0.993
_diffrn_measurement_device_type 'Nonius KappaCCD area-detector'
_diffrn_measurement_method '\w and \f'
_diffrn_radiation_monochromator graphite
_diffrn_radiation_source 'fine-focus sealed tube'
_diffrn_radiation_type MoK\a
_diffrn_radiation_wavelength 0.71073
_diffrn_reflns_av_R_equivalents 0.0520
_diffrn_reflns_av_sigmaI/netI 0.0564
_diffrn_reflns_limit_h_max 13
_diffrn_reflns_limit_h_min -13
_diffrn_reflns_limit_k_max 8
_diffrn_reflns_limit_k_min -8
_diffrn_reflns_limit_l_max 21
_diffrn_reflns_limit_l_min -17
_diffrn_reflns_number 10415
_diffrn_reflns_theta_full 27.50
_diffrn_reflns_theta_max 27.50
_diffrn_reflns_theta_min 3.19
_diffrn_standards_decay_% 0
_diffrn_standards_number 0
_exptl_absorpt_coefficient_mu 0.097
_exptl_absorpt_correction_T_max 0.993
_exptl_absorpt_correction_T_min 0.957
_exptl_absorpt_correction_type multi-scan
_exptl_absorpt_process_details '(SADABS; Bruker, 2003)'
_exptl_crystal_colour colourless
_exptl_crystal_density_diffrn 1.305
_exptl_crystal_density_method 'not measured'
_exptl_crystal_description plate
_exptl_crystal_F_000 496
_exptl_crystal_size_max 0.46
_exptl_crystal_size_mid 0.27
_exptl_crystal_size_min 0.09
_refine_diff_density_max 0.199
_refine_diff_density_min -0.207
_refine_ls_extinction_coef 0.036(5)
_refine_ls_extinction_expression Fc^*^=kFc[1+0.001xFc^2^\l^3^/sin(2\q)]^-1/4^
_refine_ls_extinction_method 'SHELXL97 (Sheldrick, 1997)'
_refine_ls_goodness_of_fit_ref 1.019
_refine_ls_hydrogen_treatment constr
_refine_ls_matrix_type full
_refine_ls_number_parameters 156
_refine_ls_number_reflns 2712
_refine_ls_number_restraints 0
_refine_ls_restrained_S_all 1.019
_refine_ls_R_factor_all 0.0847
_refine_ls_R_factor_gt 0.0478
_refine_ls_shift/su_max 0.002
_refine_ls_shift/su_mean 0.000
_refine_ls_structure_factor_coef Fsqd
_refine_ls_weighting_details 'calc w = 1/[\s^2^(Fo^2^)+(0.059P)^2^+0.2428P] where P = (Fo^2^+2Fc^2^)/3'
_refine_ls_weighting_scheme calc
_refine_ls_wR_factor_gt 0.1091
_refine_ls_wR_factor_ref 0.1262
_reflns_number_gt 1830
_reflns_number_total 2712
_reflns_threshold_expression I>2\s(I)
_cod_data_source_file ci6571.cif
_cod_data_source_block I
_cod_depositor_comments
;
The following automatic conversions were performed:
'_symmetry_cell_setting' value 'Monoclinic' changed to 'monoclinic'
according to '/home/saulius/struct/CIF-dictionaries/cif_core.dic'
dictionary named 'cif_core.dic' version 2.4.1 from 2010-06-29.

Automatic conversion script
Id: cif_fix_enum 1527 2010-12-29 10:47:43Z saulius 

The following automatic conversions were performed:

'_symmetry_cell_setting' value 'Monoclinic' changed to 'monoclinic'
according to /home/saulius/struct/CIF-dictionaries/cif_core.dic
dictionary named 'cif_core.dic' version 2.4.1 from 2010-06-29.

Automatic conversion script
Id: cif_fix_values 1715 2011-07-08 13:25:40Z adriana 
;
_cod_original_sg_symbol_H-M 'P 21/c'
_cod_database_code 2205892
_cod_database_fobs_code 2205892

loop_
_symmetry_equiv_pos_as_xyz
'x, y, z'
'-x, y+1/2, -z+1/2'
'-x, -y, -z'
'x, -y-1/2, z-1/2'

loop_
_atom_site_label
_atom_site_fract_x
_atom_site_fract_y
_atom_site_fract_z
_atom_site_U_iso_or_equiv
_atom_site_adp_type
_atom_site_calc_flag
_atom_site_refinement_flags
_atom_site_occupancy
_atom_site_type_symbol
C1 0.00191(16) 0.2643(2) 0.41727(9) 0.0290(4) Uani d . 1 C
H1 0.0776 0.2147 0.4520 0.035 Uiso calc R 1 H
C2 -0.10653(15) 0.3112(2) 0.45585(9) 0.0241(4) Uani d . 1 C
C3 -0.21906(16) 0.3879(2) 0.40804(10) 0.0323(4) Uani d . 1 C
H3 -0.2253 0.4080 0.3501 0.039 Uiso calc R 1 H
C4 -0.32119(17) 0.4351(3) 0.44321(11) 0.0381(5) Uani d . 1 C
H4 -0.3973 0.4875 0.4101 0.046 Uiso calc R 1 H
C5 -0.31130(17) 0.4051(3) 0.52753(11) 0.0362(4) Uani d . 1 C
H5 -0.3817 0.4367 0.5520 0.043 Uiso calc R 1 H
C6 -0.20042(16) 0.3297(2) 0.57726(10) 0.0305(4) Uani d . 1 C
H6 -0.1947 0.3112 0.6352 0.037 Uiso calc R 1 H
C7 -0.09813(14) 0.2818(2) 0.54104(9) 0.0236(4) Uani d . 1 C
C8 0.03522(15) 0.1948(3) 0.67211(8) 0.0283(4) Uani d . 1 C
H8A -0.0271 0.1052 0.6886 0.034 Uiso calc R 1 H
H8B 0.0236 0.3234 0.6953 0.034 Uiso calc R 1 H
C9 0.16789(16) 0.1254(2) 0.70449(9) 0.0283(4) Uani d . 1 C
H9 0.1922 0.1012 0.7626 0.034 Uiso calc R 1 H
C10 0.25501(16) 0.0942(2) 0.65988(9) 0.0288(4) Uani d . 1 C
H10 0.2332 0.1142 0.6014 0.035 Uiso calc R 1 H
C11 0.38551(17) 0.0292(2) 0.69836(10) 0.0311(4) Uani d . 1 C
C12 0.59362(17) -0.0211(3) 0.67090(12) 0.0457(5) Uani d . 1 C
H12A 0.6030 -0.1177 0.7161 0.055 Uiso calc R 1 H
H12B 0.6441 0.0943 0.6926 0.055 Uiso calc R 1 H
C13 0.63992(19) -0.1017(3) 0.59849(14) 0.0503(5) Uani d . 1 C
H13A 0.7313 -0.1328 0.6154 0.075 Uiso calc R 1 H
H13B 0.6273 -0.0066 0.5535 0.075 Uiso calc R 1 H
H13C 0.5917 -0.2188 0.5790 0.075 Uiso calc R 1 H
O1 0.00079(12) 0.28500(18) 0.34378(6) 0.0387(4) Uani d . 1 O
O2 0.01446(10) 0.20508(16) 0.58333(6) 0.0282(3) Uani d . 1 O
O3 0.45966(11) 0.02940(18) 0.64209(7) 0.0357(3) Uani d . 1 O
O4 0.42190(13) -0.01633(19) 0.77059(7) 0.0443(4) Uani d . 1 O

loop_
_atom_site_aniso_label
_atom_site_aniso_U_11
_atom_site_aniso_U_22
_atom_site_aniso_U_33
_atom_site_aniso_U_12
_atom_site_aniso_U_13
_atom_site_aniso_U_23
C1 0.0347(9) 0.0324(10) 0.0205(7) -0.0045(7) 0.0075(7) -0.0014(7)
C2 0.0274(8) 0.0226(8) 0.0223(7) -0.0051(7) 0.0053(6) -0.0022(7)
C3 0.0352(10) 0.0300(10) 0.0291(8) -0.0030(8) 0.0009(7) 0.0018(7)
C4 0.0293(10) 0.0337(11) 0.0481(10) 0.0018(8) 0.0010(8) 0.0012(8)
C5 0.0289(9) 0.0320(10) 0.0499(11) -0.0005(8) 0.0135(8) -0.0059(8)
C6 0.0344(9) 0.0309(10) 0.0287(8) -0.0063(8) 0.0120(7) -0.0061(7)
C7 0.0236(8) 0.0224(9) 0.0247(8) -0.0033(6) 0.0047(6) -0.0022(6)
C8 0.0361(9) 0.0341(10) 0.0157(7) -0.0016(7) 0.0076(6) -0.0009(7)
C9 0.0373(10) 0.0280(9) 0.0185(7) -0.0023(7) 0.0033(7) 0.0008(7)
C10 0.0355(9) 0.0287(9) 0.0203(7) -0.0017(7) 0.0017(7) -0.0002(7)
C11 0.0362(9) 0.0262(9) 0.0291(8) -0.0007(8) 0.0030(7) 0.0000(7)
C12 0.0294(10) 0.0546(13) 0.0514(11) 0.0102(9) 0.0046(8) 0.0161(10)
C13 0.0383(11) 0.0352(11) 0.0798(14) 0.0004(9) 0.0179(10) -0.0046(11)
O1 0.0498(8) 0.0489(8) 0.0196(6) -0.0085(6) 0.0123(5) -0.0011(5)
O2 0.0291(6) 0.0408(7) 0.0150(5) 0.0039(5) 0.0055(4) 0.0008(5)
O3 0.0308(7) 0.0403(8) 0.0353(6) 0.0053(5) 0.0052(5) 0.0068(5)
O4 0.0456(8) 0.0540(9) 0.0292(7) 0.0084(6) -0.0010(5) 0.0094(6)

loop_
_atom_type_symbol
_atom_type_description
_atom_type_scat_dispersion_real
_atom_type_scat_dispersion_imag
_atom_type_scat_source
C C 0.0033 0.0016 'International Tables Vol C Tables 4.2.6.8 and 6.1.1.4'
H H 0.0000 0.0000 'International Tables Vol C Tables 4.2.6.8 and 6.1.1.4'
O O 0.0106 0.0060 'International Tables Vol C Tables 4.2.6.8 and 6.1.1.4'

loop_
_geom_angle_atom_site_label_1
_geom_angle_atom_site_label_2
_geom_angle_atom_site_label_3
_geom_angle
O1 C1 C2 124.04(16)
O1 C1 H1 118.0
C2 C1 H1 118.0
C3 C2 C7 119.04(14)
C3 C2 C1 120.33(14)
C7 C2 C1 120.63(14)
C4 C3 C2 121.23(15)
C4 C3 H3 119.4
C2 C3 H3 119.4
C3 C4 C5 118.99(16)
C3 C4 H4 120.5
C5 C4 H4 120.5
C4 C5 C6 121.41(16)
C4 C5 H5 119.3
C6 C5 H5 119.3
C7 C6 C5 119.11(15)
C7 C6 H6 120.4
C5 C6 H6 120.4
O2 C7 C6 124.26(14)
O2 C7 C2 115.53(13)
C6 C7 C2 120.22(15)
O2 C8 C9 108.23(12)
O2 C8 H8A 110.1
C9 C8 H8A 110.1
O2 C8 H8B 110.1
C9 C8 H8B 110.1
H8A C8 H8B 108.4
C10 C9 C8 125.85(14)
C10 C9 H9 117.1
C8 C9 H9 117.1
C9 C10 C11 121.70(14)
C9 C10 H10 119.1
C11 C10 H10 119.1
O4 C11 O3 124.30(16)
O4 C11 C10 125.43(17)
O3 C11 C10 110.26(13)
O3 C12 C13 107.47(15)
O3 C12 H12A 110.2
C13 C12 H12A 110.2
O3 C12 H12B 110.2
C13 C12 H12B 110.2
H12A C12 H12B 108.5
C12 C13 H13A 109.5
C12 C13 H13B 109.5
H13A C13 H13B 109.5
C12 C13 H13C 109.5
H13A C13 H13C 109.5
H13B C13 H13C 109.5
C7 O2 C8 118.02(12)
C11 O3 C12 117.39(13)

loop_
_geom_bond_atom_site_label_1
_geom_bond_atom_site_label_2
_geom_bond_distance
C1 O1 1.2138(18)
C1 C2 1.469(2)
C1 H1 0.95
C2 C3 1.395(2)
C2 C7 1.399(2)
C3 C4 1.377(2)
C3 H3 0.95
C4 C5 1.383(3)
C4 H4 0.95
C5 C6 1.391(2)
C5 H5 0.95
C6 C7 1.390(2)
C6 H6 0.95
C7 O2 1.3639(18)
C8 O2 1.4305(16)
C8 C9 1.485(2)
C8 H8A 0.99
C8 H8B 0.99
C9 C10 1.318(2)
C9 H9 0.95
C10 C11 1.474(2)
C10 H10 0.95
C11 O4 1.2107(19)
C11 O3 1.338(2)
C12 O3 1.452(2)
C12 C13 1.491(3)
C12 H12A 0.99
C12 H12B 0.99
C13 H13A 0.98
C13 H13B 0.98
C13 H13C 0.98

loop_
_geom_hbond_atom_site_label_D
_geom_hbond_atom_site_label_H
_geom_hbond_atom_site_label_A
_geom_hbond_distance_DH
_geom_hbond_distance_HA
_geom_hbond_distance_DA
_geom_hbond_angle_DHA
C1 H1 O2 0.95 2.39 2.7353(17) 101
C10 H10 O2 0.95 2.38 2.7221(19) 101

loop_
_geom_torsion_atom_site_label_1
_geom_torsion_atom_site_label_2
_geom_torsion_atom_site_label_3
_geom_torsion_atom_site_label_4
_geom_torsion
_geom_torsion_publ_flag
O1 C1 C2 C3 -1.2(3) ?
O1 C1 C2 C7 179.50(15) y
C7 C2 C3 C4 0.1(2) ?
C1 C2 C3 C4 -179.18(16) ?
C2 C3 C4 C5 -0.1(3) ?
C3 C4 C5 C6 0.4(3) ?
C4 C5 C6 C7 -0.7(3) ?
C5 C6 C7 O2 -179.24(15) ?
C5 C6 C7 C2 0.7(2) ?
C3 C2 C7 O2 179.52(14) ?
C1 C2 C7 O2 -1.2(2) y
C3 C2 C7 C6 -0.4(2) ?
C1 C2 C7 C6 178.90(15) ?
O2 C8 C9 C10 5.2(2) y
C8 C9 C10 C11 178.58(15) ?
C9 C10 C11 O4 6.4(3) ?
C9 C10 C11 O3 -172.88(16) ?
C6 C7 O2 C8 -8.0(2) ?
C2 C7 O2 C8 172.08(13) ?
C9 C8 O2 C7 -174.39(13) ?
O4 C11 O3 C12 -2.6(3) ?
C10 C11 O3 C12 176.75(15) ?
C13 C12 O3 C11 153.40(15) ?

loop_
_cod_related_entry_id
_cod_related_entry_database
_cod_related_entry_code
1 ChemSpider 9228726
